data_4000500
loop_
_publ_author_name
'Josefina Perles'
'Carlos Fortes-Revilla'
'Enrique Guti\'errez-Puebla'
'Marta Iglesias'
'M. \'Angeles Monge'
'Caridad Ruiz-Valero'
'Natalia Snejko'

_publ_section_title
;
 Synthesis, Structure, and Catalytic Properties of Rare-Earth Ternary
 Sulfates
;
_journal_issue 10
_journal_name_full 'Chemistry of Materials'
_journal_page_first 2701
_journal_page_last 2706
_journal_paper_doi 10.1021/cm049451z
_journal_volume 17
_journal_year 2005
_chemical_formula_sum 'Gd H2 Na O9 S2'
_chemical_formula_weight 390.38
_chemical_name_systematic
; 
 ? 
;
_space_group_IT_number 154
_symmetry_cell_setting trigonal
_symmetry_space_group_name_Hall 'P 32 2"'
_symmetry_space_group_name_H-M 'P 32 2 1'
_atom_sites_solution_hydrogens geom
_atom_sites_solution_primary direct
_atom_sites_solution_secondary difmap
_audit_creation_method SHELXL-97
_cell_angle_alpha 90.00
_cell_angle_beta 90.00
_cell_angle_gamma 120.00
_cell_formula_units_Z 3
_cell_length_a 6.8816(6)
_cell_length_b 6.8816(6)
_cell_length_c 12.7702(17)
_cell_measurement_reflns_used 3792
_cell_measurement_temperature 296(2)
_cell_measurement_theta_max 31.17
_cell_measurement_theta_min 3.77
_cell_volume 523.73(10)
_computing_cell_refinement 'Bruker SMART'
_computing_data_collection 'Bruker SMART'
_computing_data_reduction 'Bruker SAINT'
_computing_molecular_graphics 'Bruker SHELXTL'
_computing_publication_material 'Bruker SHELXTL'
_computing_structure_refinement 'SHELXL-97 (Sheldrick, 1997)'
_computing_structure_solution 'SHELXS-97 (Sheldrick, 1990)'
_diffrn_ambient_temperature 296(2)
_diffrn_measured_fraction_theta_full 0.955
_diffrn_measured_fraction_theta_max 0.955
_diffrn_measurement_device_type 'CCD area detector'
_diffrn_measurement_method 'phi and omega scans'
_diffrn_radiation_monochromator graphite
_diffrn_radiation_source 'fine-focus sealed tube'
_diffrn_radiation_type MoK\a
_diffrn_radiation_wavelength 0.71073
_diffrn_reflns_av_R_equivalents 0.0954
_diffrn_reflns_av_sigmaI/netI 0.1050
_diffrn_reflns_limit_h_max 9
_diffrn_reflns_limit_h_min -9
_diffrn_reflns_limit_k_max 9
_diffrn_reflns_limit_k_min -9
_diffrn_reflns_limit_l_max 14
_diffrn_reflns_limit_l_min -18
_diffrn_reflns_number 3759
_diffrn_reflns_theta_full 31.17
_diffrn_reflns_theta_max 31.17
_diffrn_reflns_theta_min 3.77
_exptl_absorpt_coefficient_mu 10.181
_exptl_absorpt_correction_T_max 0.8223
_exptl_absorpt_correction_T_min 0.1851
_exptl_absorpt_correction_type multi-scan
_exptl_crystal_colour colorless
_exptl_crystal_density_diffrn 3.713
_exptl_crystal_density_meas 0
_exptl_crystal_density_method 'not measured'
_exptl_crystal_description hexagonal
_exptl_crystal_F_000 543
_exptl_crystal_size_max 0.25
_exptl_crystal_size_mid 0.25
_exptl_crystal_size_min 0.02
_refine_diff_density_max 1.413
_refine_diff_density_min -1.523
_refine_diff_density_rms 0.317
_refine_ls_abs_structure_details 'Flack H D (1983), Acta Cryst. A39, 876-881'
_refine_ls_abs_structure_Flack -0.04(5)
_refine_ls_extinction_coef 0.0020(7)
_refine_ls_extinction_expression Fc^*^=kFc[1+0.001xFc^2^\l^3^/sin(2\q)]^-1/4^
_refine_ls_extinction_method SHELXL
_refine_ls_goodness_of_fit_ref 0.994
_refine_ls_hydrogen_treatment mixed
_refine_ls_matrix_type full
_refine_ls_number_parameters 66
_refine_ls_number_reflns 1068
_refine_ls_number_restraints 0
_refine_ls_restrained_S_all 0.994
_refine_ls_R_factor_all 0.0707
_refine_ls_R_factor_gt 0.0519
_refine_ls_shift/su_max 2.835
_refine_ls_shift/su_mean 0.305
_refine_ls_structure_factor_coef Fsqd
_refine_ls_weighting_details 'calc w=1/[\s^2^(Fo^2^)+(0.0309P)^2^+0.0000P] where P=(Fo^2^+2Fc^2^)/3'
_refine_ls_weighting_scheme calc
_refine_ls_wR_factor_gt 0.0868
_refine_ls_wR_factor_ref 0.0908
_reflns_number_gt 874
_reflns_number_total 1068
_reflns_threshold_expression >2sigma(I)
_cod_data_source_file cm049451zsi20041006_054353.cif
_cod_depositor_comments
;
The following automatic conversions were performed:
'_symmetry_cell_setting' value 'Trigonal' changed to 'trigonal' according
to '/home/saulius/struct/CIF-dictionaries/cif_core.dic' dictionary named
'cif_core.dic' version 2.4.1 from
2010-06-29.

'_exptl_absorpt_correction_type' value 'multiscan' changed to
'multi-scan' according to
'/home/saulius/struct/CIF-dictionaries/cif_core.dic' dictionary named
'cif_core.dic' version 2.4.1 from 2010-06-29.

Automatic conversion script
Id: cif_fix_enum 1527 2010-12-29 10:47:43Z saulius 
;
_cod_original_sg_symbol_H-M P3(2)21
_cod_original_formula_sum 'H2 Gd Na O9 S2'
_cod_database_code 4000500

loop_
_symmetry_equiv_pos_as_xyz
'x, y, z'
'-y, x-y, z+2/3'
'-x+y, -x, z+1/3'
'y, x, -z'
'x-y, -y, -z+1/3'
'-x, -x+y, -z+2/3'

loop_
_atom_site_label
_atom_site_type_symbol
_atom_site_fract_x
_atom_site_fract_y
_atom_site_fract_z
_atom_site_U_iso_or_equiv
_atom_site_adp_type
_atom_site_occupancy
_atom_site_symmetry_multiplicity
_atom_site_calc_flag
_atom_site_refinement_flags
Gd1 Gd 0.56458(12) 0.56458(12) 0.0000 0.0098(2) Uani 1 2 d S
S1 S 0.5454(4) 0.5579(5) -0.24222(15) 0.0109(4) Uani 1 1 d .
O1 O 0.4859(13) 0.3523(13) 0.1688(5) 0.018(2) Uani 1 1 d .
O2 O 0.7422(11) 0.6117(11) -0.1748(5) 0.0167(18) Uani 1 1 d .
O3 O 0.1696(11) 0.4128(11) 0.0298(6) 0.0152(18) Uani 1 1 d .
O4 O 0.8722(14) 0.4959(13) 0.0169(6) 0.0133(19) Uani 1 1 d .
O5 O 0.922(2) 0.922(2) 0.0000 0.047(6) Uani 1 2 d S
Na1 Na 0.4688(9) 1.0000 0.1667 0.0165(12) Uani 1 2 d S
H1 H 0.91(3) 1.03(2) 0.041(10) 0.08(5) Uiso 1 1 d .

loop_
_atom_site_aniso_label
_atom_site_aniso_U_11
_atom_site_aniso_U_22
_atom_site_aniso_U_33
_atom_site_aniso_U_23
_atom_site_aniso_U_13
_atom_site_aniso_U_12
Gd1 0.0101(3) 0.0101(3) 0.0098(3) 0.0000(2) 0.0000(2) 0.0055(5)
S1 0.0143(12) 0.0108(12) 0.0099(9) 0.0015(10) -0.0005(9) 0.0081(12)
O1 0.020(5) 0.018(4) 0.016(4) -0.002(3) -0.003(3) 0.010(4)
O2 0.011(4) 0.022(5) 0.016(3) 0.000(3) -0.005(3) 0.007(4)
O3 0.007(3) 0.015(4) 0.022(4) 0.006(3) 0.006(3) 0.004(3)
O4 0.011(4) 0.015(5) 0.011(3) -0.002(3) -0.003(3) 0.005(4)
O5 0.015(6) 0.015(6) 0.103(14) -0.016(5) 0.016(5) 0.001(7)
Na1 0.015(2) 0.014(4) 0.020(3) 0.003(3) 0.0013(15) 0.007(2)

loop_
_atom_type_symbol
_atom_type_description
_atom_type_scat_dispersion_real
_atom_type_scat_dispersion_imag
_atom_type_scat_source
Gd Gd -0.1653 3.9035 'International Tables Vol C Tables 4.2.6.8 and 6.1.1.4'
Na Na 0.0362 0.0249 'International Tables Vol C Tables 4.2.6.8 and 6.1.1.4'
S S 0.1246 0.1234 'International Tables Vol C Tables 4.2.6.8 and 6.1.1.4'
H H 0.0000 0.0000 'International Tables Vol C Tables 4.2.6.8 and 6.1.1.4'
O O 0.0106 0.0060 'International Tables Vol C Tables 4.2.6.8 and 6.1.1.4'

loop_
_geom_angle_atom_site_label_1
_geom_angle_atom_site_label_2
_geom_angle_atom_site_label_3
_geom_angle
_geom_angle_site_symmetry_1
_geom_angle_site_symmetry_3
O4 Gd1 O4 139.9(4) 4 .
O4 Gd1 O3 144.8(3) 4 4
O4 Gd1 O3 73.7(2) . 4
O4 Gd1 O3 73.7(2) 4 .
O4 Gd1 O3 144.8(3) . .
O3 Gd1 O3 77.1(3) 4 .
O4 Gd1 O5 69.64(19) 4 .
O4 Gd1 O5 70.25(19) . .
O3 Gd1 O5 141.75(16) 4 .
O3 Gd1 O5 141.16(16) . .
O4 Gd1 O2 71.4(2) 4 4
O4 Gd1 O2 96.0(2) . 4
O3 Gd1 O2 125.0(2) 4 4
O3 Gd1 O2 85.0(2) . 4
O5 Gd1 O2 71.78(15) . 4
O4 Gd1 O2 96.0(2) 4 .
O4 Gd1 O2 71.4(2) . .
O3 Gd1 O2 85.0(2) 4 .
O3 Gd1 O2 125.0(2) . .
O5 Gd1 O2 71.98(15) . .
O2 Gd1 O2 143.8(3) 4 .
O4 Gd1 O1 76.3(3) 4 4
O4 Gd1 O1 120.7(3) . 4
O3 Gd1 O1 75.1(3) 4 4
O3 Gd1 O1 68.4(2) . 4
O5 Gd1 O1 113.43(17) . 4
O2 Gd1 O1 142.8(2) 4 4
O2 Gd1 O1 56.7(2) . 4
O4 Gd1 O1 120.7(3) 4 .
O4 Gd1 O1 76.3(3) . .
O3 Gd1 O1 68.4(2) 4 .
O3 Gd1 O1 75.1(3) . .
O5 Gd1 O1 113.64(17) . .
O2 Gd1 O1 56.7(2) 4 .
O2 Gd1 O1 142.8(2) . .
O1 Gd1 O1 132.9(3) 4 .
O4 Gd1 S1 97.01(18) 4 4
O4 Gd1 S1 84.12(18) . 4
O3 Gd1 S1 96.97(19) 4 4
O3 Gd1 S1 80.43(19) . 4
O5 Gd1 S1 91.65(5) . 4
O2 Gd1 S1 28.31(16) 4 4
O2 Gd1 S1 153.94(16) . 4
O1 Gd1 S1 148.82(18) 4 4
O1 Gd1 S1 28.53(18) . 4
O4 Gd1 S1 84.12(18) 4 .
O4 Gd1 S1 97.02(18) . .
O3 Gd1 S1 80.43(19) 4 .
O3 Gd1 S1 96.97(19) . .
O5 Gd1 S1 91.64(5) . .
O2 Gd1 S1 153.93(16) 4 .
O2 Gd1 S1 28.31(16) . .
O1 Gd1 S1 28.53(18) 4 .
O1 Gd1 S1 148.83(18) . .
S1 Gd1 S1 176.71(10) 4 .
O4 Gd1 Na1 126.4(2) 4 2_764
O4 Gd1 Na1 37.39(17) . 2_764
O3 Gd1 Na1 70.51(18) 4 2_764
O3 Gd1 Na1 142.36(18) . 2_764
O5 Gd1 Na1 73.22(6) . 2_764
O2 Gd1 Na1 129.48(16) 4 2_764
O2 Gd1 Na1 35.12(17) . 2_764
O1 Gd1 Na1 84.85(18) 4 2_764
O1 Gd1 Na1 108.9(2) . 2_764
S1 Gd1 Na1 121.49(7) 4 2_764
S1 Gd1 Na1 59.63(6) . 2_764
O4 S1 O3 108.1(4) 2_654 2_664
O4 S1 O2 110.4(5) 2_654 .
O3 S1 O2 110.2(4) 2_664 .
O4 S1 O1 111.0(4) 2_654 4
O3 S1 O1 111.7(5) 2_664 4
O2 S1 O1 105.5(4) . 4
O4 S1 Gd1 129.9(3) 2_654 .
O3 S1 Gd1 122.0(3) 2_664 .
O2 S1 Gd1 52.5(3) . .
O1 S1 Gd1 53.3(3) 4 .
O4 S1 Na1 47.5(3) 2_654 3_564
O3 S1 Na1 60.5(3) 2_664 3_564
O2 S1 Na1 126.1(3) . 3_564
O1 S1 Na1 127.7(3) 4 3_564
Gd1 S1 Na1 177.20(12) . 3_564
S1 O1 Na1 137.9(4) 4 1_545
S1 O1 Gd1 98.2(4) 4 .
Na1 O1 Gd1 118.2(3) 1_545 .
S1 O2 Na1 133.2(4) . 2_764
S1 O2 Gd1 99.2(3) . .
Na1 O2 Gd1 108.7(3) 2_764 .
S1 O3 Gd1 141.2(4) 3_565 .
S1 O3 Na1 92.9(3) 3_565 2_664
Gd1 O3 Na1 104.5(2) . 2_664
S1 O4 Gd1 145.2(4) 3_665 .
S1 O4 Na1 107.1(4) 3_665 2_764
Gd1 O4 Na1 107.7(3) . 2_764
O1 Na1 O1 125.0(5) 5_565 1_565
O1 Na1 O2 156.7(4) 5_565 3_675
O1 Na1 O2 78.2(2) 1_565 3_675
O1 Na1 O2 78.2(2) 5_565 4
O1 Na1 O2 156.7(4) 1_565 4
O2 Na1 O2 78.9(4) 3_675 4
O1 Na1 O4 113.0(2) 5_565 3_675
O1 Na1 O4 80.7(2) 1_565 3_675
O2 Na1 O4 70.1(3) 3_675 3_675
O2 Na1 O4 87.7(3) 4 3_675
O1 Na1 O4 80.7(2) 5_565 4
O1 Na1 O4 113.0(2) 1_565 4
O2 Na1 O4 87.7(3) 3_675 4
O2 Na1 O4 70.1(3) 4 4
O4 Na1 O4 151.5(4) 3_675 4
O1 Na1 O3 62.8(2) 5_565 3_565
O1 Na1 O3 98.4(3) 1_565 3_565
O2 Na1 O3 121.4(2) 3_675 3_565
O2 Na1 O3 90.0(2) 4 3_565
O4 Na1 O3 51.9(2) 3_675 3_565
O4 Na1 O3 141.5(2) 4 3_565
O1 Na1 O3 98.4(3) 5_565 4_565
O1 Na1 O3 62.8(2) 1_565 4_565
O2 Na1 O3 90.0(2) 3_675 4_565
O2 Na1 O3 121.4(2) 4 4_565
O4 Na1 O3 141.5(2) 3_675 4_565
O4 Na1 O3 51.9(2) 4 4_565
O3 Na1 O3 140.6(4) 3_565 4_565
O1 Na1 S1 88.37(16) 5_565 2_665
O1 Na1 S1 89.37(17) 1_565 2_665
O2 Na1 S1 95.18(19) 3_675 2_665
O2 Na1 S1 88.60(18) 4 2_665
O4 Na1 S1 25.4(2) 3_675 2_665
O4 Na1 S1 157.6(2) 4 2_665
O3 Na1 S1 26.54(15) 3_565 2_665
O3 Na1 S1 150.0(2) 4_565 2_665
O1 Na1 S1 89.37(17) 5_565 6_664
O1 Na1 S1 88.37(16) 1_565 6_664
O2 Na1 S1 88.60(18) 3_675 6_664
O2 Na1 S1 95.18(19) 4 6_664
O4 Na1 S1 157.6(2) 3_675 6_664
O4 Na1 S1 25.40(19) 4 6_664
O3 Na1 S1 150.0(2) 3_565 6_664
O3 Na1 S1 26.54(14) 4_565 6_664
S1 Na1 S1 175.1(2) 2_665 6_664
O1 Na1 Gd1 146.38(16) 5_565 3_675
O1 Na1 Gd1 70.55(19) 1_565 3_675
O2 Na1 Gd1 36.20(16) 3_675 3_675
O2 Na1 Gd1 88.4(2) 4 3_675
O4 Na1 Gd1 34.9(2) 3_675 3_675
O4 Na1 Gd1 123.6(2) 4 3_675
O3 Na1 Gd1 86.86(14) 3_565 3_675
O3 Na1 Gd1 114.79(15) 4_565 3_675
S1 Na1 Gd1 60.33(6) 2_665 3_675
S1 Na1 Gd1 122.76(10) 6_664 3_675
O1 Na1 Gd1 70.55(19) 5_565 .
O1 Na1 Gd1 146.38(16) 1_565 .
O2 Na1 Gd1 88.4(2) 3_675 .
O2 Na1 Gd1 36.20(16) 4 .
O4 Na1 Gd1 123.6(2) 3_675 .
O4 Na1 Gd1 34.9(2) 4 .
O3 Na1 Gd1 114.79(14) 3_565 .
O3 Na1 Gd1 86.86(14) 4_565 .
S1 Na1 Gd1 122.76(10) 2_665 .
S1 Na1 Gd1 60.33(6) 6_664 .
Gd1 Na1 Gd1 114.53(15) 3_675 .

loop_
_geom_bond_atom_site_label_1
_geom_bond_atom_site_label_2
_geom_bond_distance
_geom_bond_site_symmetry_2
Gd1 O4 2.398(8) 4
Gd1 O4 2.398(8) .
Gd1 O3 2.405(7) 4
Gd1 O3 2.405(7) .
Gd1 O5 2.465(15) .
Gd1 O2 2.488(7) 4
Gd1 O2 2.488(7) .
Gd1 O1 2.506(7) 4
Gd1 O1 2.506(7) .
Gd1 S1 3.0954(19) 4
Gd1 S1 3.0954(19) .
Gd1 Na1 3.990(3) 2_764
S1 O4 1.479(8) 2_654
S1 O3 1.475(7) 2_664
S1 O2 1.487(7) .
S1 O1 1.494(7) 4
S1 Na1 3.296(2) 3_564
O1 S1 1.494(7) 4
O1 Na1 2.368(9) 1_545
O2 Na1 2.423(9) 2_764
O3 S1 1.475(7) 3_565
O3 Na1 2.874(8) 2_664
O4 S1 1.479(8) 3_665
O4 Na1 2.543(7) 2_764
Na1 O1 2.368(9) 5_565
Na1 O1 2.368(9) 1_565
Na1 O2 2.423(9) 3_675
Na1 O2 2.423(9) 4
Na1 O4 2.543(7) 3_675
Na1 O4 2.543(7) 4
Na1 O3 2.874(8) 3_565
Na1 O3 2.874(8) 4_565
Na1 S1 3.296(2) 2_665
Na1 S1 3.296(2) 6_664
Na1 Gd1 3.990(3) 3_675
